data_9009353
loop_
_publ_author_name
'Sacerdoti, M.'
'Passaglia, E.'

_publ_section_title
;
 Hydrocalumite from Latium, Italy: its crystal structure and relationship
 with related synthetic phases
;
_journal_name_full 'Neues Jahrbuch fur Mineralogie, Monatshefte'
_journal_page_first 462
_journal_page_last 475
_journal_volume 1988
_journal_year 1988
_chemical_compound_source 'Montalto di Castro, Viterbo, Latium, Italy'
_chemical_formula_sum 'C H44 Al4 Ca8 Cl2 O36.6'
_chemical_name_mineral Hydrocalumite
_space_group_IT_number 13
_symmetry_space_group_name_Hall '-P 2yc'
_symmetry_space_group_name_H-M 'P 1 2/c 1'
_cell_angle_alpha 90
_cell_angle_beta 104.22
_cell_angle_gamma 90
_cell_formula_units_Z 2
_cell_length_a 10.020
_cell_length_b 11.501
_cell_length_c 16.286
_cell_volume 1819.293
_database_code_amcsd 0014831
_exptl_crystal_density_diffrn 2.084
_cod_original_formula_sum 'Ca8 Al4 O36.6 C Cl2 H44'
_cod_database_code 9009353

loop_
_space_group_symop_operation_xyz
x,y,z
x,-y,1/2+z
-x,y,1/2-z
-x,-y,-z

loop_
_atom_site_label
_atom_site_fract_x
_atom_site_fract_y
_atom_site_fract_z
_atom_site_occupancy
_atom_site_U_iso_or_equiv
_atom_site_type_symbol
_atom_site_attached_hydrogens
Ca1 0.09900 0.12200 0.03900 1.00000 0.01400 Ca 0
Ca2 0.09700 0.62600 0.03200 1.00000 0.01400 Ca 0
Ca3 0.59900 0.37600 0.04000 1.00000 0.01300 Ca 0
Ca4 0.59700 0.87400 0.03300 1.00000 0.01400 Ca 0
Al1 0.25000 0.37400 0.00200 1.00000 0.01100 Al 0
Al2 0.25000 0.87500 -0.00300 1.00000 0.01100 Al 0
O-H11 0.10100 -0.03200 -0.06400 1.00000 0.01400 O 1
O-H12 0.10000 0.46100 -0.06200 1.00000 0.01900 O 1
O-H13 0.60200 0.21800 -0.06000 1.00000 0.01700 O 1
O-H14 0.59900 0.71400 -0.06600 1.00000 0.01500 O 1
O-H21 0.12500 0.32500 0.06800 1.00000 0.01400 O 1
O-H22 0.12000 0.82800 0.06000 1.00000 0.01700 O 1
O-H23 0.62300 0.57900 0.06400 1.00000 0.01400 O 1
O-H24 0.62200 0.07500 0.06600 1.00000 0.01800 O 1
O-H31 0.30500 0.01300 0.06500 1.00000 0.01700 O 1
O-H32 0.30300 0.51500 0.06100 1.00000 0.01700 O 1
O-H33 0.80400 0.26300 0.06600 1.00000 0.01700 O 1
O-H34 0.80200 0.76600 0.06000 1.00000 0.01600 O 1
Wat11 0.15300 0.10100 0.19400 1.00000 0.03300 O 2
Wat12 0.17100 0.63900 0.19200 1.00000 0.03500 O 2
Wat13 0.65800 0.38500 0.19500 1.00000 0.03800 O 2
Wat14 0.65900 0.86100 0.19000 1.00000 0.03800 O 2
C1 0.50000 0.12100 0.25000 1.00000 0.03200 C 0
O51 0.50000 0.00700 0.25000 1.00000 0.04200 O 0
O61 0.60800 0.17400 0.24600 1.00000 0.05100 O 0
Cl2 0.50000 0.60900 0.25000 1.00000 0.04200 Cl 0
Wat3 0.00000 0.25700 0.25000 1.00000 0.05100 O 2
Wat2 0.00000 0.49200 0.25000 0.60000 0.02800 O 2
Cl4 0.00000 0.87000 0.25000 1.00000 0.04800 Cl 0

loop_
_cod_changelog_entry_id
_cod_changelog_entry_author
_cod_changelog_entry_date
_cod_changelog_entry_text
1
;cod-tools version 3.8.0
Id: cif_guess_AMCSD_atom_types 9581 2023-05-17 12:35:41Z saulius
;
2023-05-18T11:40:14+03:00
;Derived atom types and hydrogen counts
from atom names that follow the AMCSD naming convention
(Wat == water, O-H == hydroxyl).
;

loop_
_cod_related_entry_id
_cod_related_entry_database
_cod_related_entry_code
1 AMCSD 0014831
